data_2201996
loop_
_publ_author_name
'Twamley, Brendan'
'Gupta, O. D. '
'Shreeve, Jean'ne M.'

_publ_section_title
;
 1,7-Dihydro-1,4,7,10-tetraazacyclododecanephosphine oxide iodide
;
_journal_issue 5
_journal_name_full 'Acta Crystallographica Section E'
_journal_page_first o734
_journal_page_last o736
_journal_paper_doi 10.1107/S1600536803008936
_journal_volume 59
_journal_year 2003
_chemical_formula_iupac 'C8 H18 I N4 O P'
_chemical_formula_moiety 'C8 H18 I N4 O P'
_chemical_formula_sum 'C8 H18 I N4 O P'
_chemical_formula_weight 344.13
_chemical_name_common '[H~2~cyclenPO][I]'
_chemical_name_systematic
;
1,7-Dihydro-1,4,7,10-tetraazacyclododecanephosphine oxide iodide
;
_chemical_temperature_decomposition 503.15
_space_group_IT_number 155
_symmetry_cell_setting trigonal
_symmetry_space_group_name_Hall 'R 3 2"'
_symmetry_space_group_name_H-M 'R 3 2 :H'
_atom_sites_solution_hydrogens geom
_atom_sites_solution_primary direct
_atom_sites_solution_secondary difmap
_audit_creation_method SHELXL-97
_cell_angle_alpha 90.00
_cell_angle_beta 90.00
_cell_angle_gamma 120.00
_cell_formula_units_Z 9
_cell_length_a 19.327(3)
_cell_length_b 19.327(3)
_cell_length_c 10.052(2)
_cell_measurement_reflns_used 3934
_cell_measurement_temperature 213(2)
_cell_measurement_theta_max 23.54
_cell_measurement_theta_min 2.34
_cell_volume 3251.7(10)
_computing_cell_refinement 'SAINT-Plus (Bruker, 1999)'
_computing_data_collection 'SMART (Bruker, 1997-1998)'
_computing_data_reduction SAINT-Plus
_computing_molecular_graphics 'XP in SHELXTL'
_computing_publication_material 'XCIF in SHELXTL'
_computing_structure_refinement 'XL in SHELXTL'
_computing_structure_solution 'XS in SHELXTL (Bruker, 1998)'
_diffrn_ambient_temperature 213(2)
_diffrn_detector_area_resol_mean 8.3
_diffrn_measured_fraction_theta_full 0.993
_diffrn_measured_fraction_theta_max 0.993
_diffrn_measurement_device_type 'Burker/Siemens SMART 1K'
_diffrn_measurement_method \w
_diffrn_radiation_monochromator graphite
_diffrn_radiation_source 'normal-focus sealed tube'
_diffrn_radiation_type MoK\a
_diffrn_radiation_wavelength 0.71073
_diffrn_reflns_av_R_equivalents 0.0407
_diffrn_reflns_av_sigmaI/netI 0.0339
_diffrn_reflns_limit_h_max 16
_diffrn_reflns_limit_h_min -23
_diffrn_reflns_limit_k_max 23
_diffrn_reflns_limit_k_min -21
_diffrn_reflns_limit_l_max 11
_diffrn_reflns_limit_l_min -12
_diffrn_reflns_number 14029
_diffrn_reflns_theta_full 25.36
_diffrn_reflns_theta_max 25.36
_diffrn_reflns_theta_min 2.36
_diffrn_standards_decay_% <0.01
_exptl_absorpt_coefficient_mu 2.312
_exptl_absorpt_correction_T_max 0.628
_exptl_absorpt_correction_T_min 0.522
_exptl_absorpt_correction_type multi-scan
_exptl_absorpt_process_details '(SADAB; Sheldrick, 1999)'
_exptl_crystal_colour colorless
_exptl_crystal_density_diffrn 1.582
_exptl_crystal_density_method 'not measured'
_exptl_crystal_description parallelepiped
_exptl_crystal_F_000 1530
_exptl_crystal_size_max 0.30
_exptl_crystal_size_mid 0.20
_exptl_crystal_size_min 0.20
_refine_diff_density_max 0.860
_refine_diff_density_min -0.859
_refine_ls_extinction_method none
_refine_ls_goodness_of_fit_ref 1.140
_refine_ls_hydrogen_treatment constr
_refine_ls_matrix_type full
_refine_ls_number_parameters 73
_refine_ls_number_reflns 1324
_refine_ls_number_restraints 1
_refine_ls_restrained_S_all 1.142
_refine_ls_R_factor_all 0.0498
_refine_ls_R_factor_gt 0.0465
_refine_ls_shift/su_max <0.001
_refine_ls_shift/su_mean 0.000
_refine_ls_structure_factor_coef Fsqd
_refine_ls_weighting_details 'calc w = 1/[\s^2^(Fo^2^)+(0.0627P)^2^+14.9452P] where P = (Fo^2^+2Fc^2^)/3'
_refine_ls_weighting_scheme calc
_refine_ls_wR_factor_gt 0.1147
_refine_ls_wR_factor_ref 0.1165
_reflns_number_gt 1260
_reflns_number_total 1324
_reflns_threshold_expression I>2\s(I)
_cod_data_source_file fl6031.cif
_cod_data_source_block I
_cod_depositor_comments
;
The following automatic conversions were performed:
'_symmetry_cell_setting' value 'Trigonal' changed to 'trigonal' according
to '/home/saulius/struct/CIF-dictionaries/cif_core.dic' dictionary named
'cif_core.dic' version 2.4.1 from 2010-06-29.

Automatic conversion script
Id: cif_fix_enum 1527 2010-12-29 10:47:43Z saulius 

The following automatic conversions were performed:

'_chemical_melting_point' tag was changed to
'_chemical_temperature_decomposition' since the value had been given
as '230\%C (dec.)'. The value '230\%C (dec.)' was changed to '503.15'
- it was converted from degrees Celsius(C) to Kelvins(K).

Automatic conversion script
Id: cif_fix_values 1646 2011-03-28 12:23:43Z adriana 

The following automatic conversions were performed:

'_chemical_melting_point' tag was changed to
'_chemical_temperature_decomposition' since the value had been given
as '230\%C (dec.)'. The value '230\%C (dec.)' was changed to '503.15'
- it was converted from degrees Celsius(C) to
Kelvins(K).

'_symmetry_cell_setting' value 'Trigonal' changed to
'trigonal' according to
/home/saulius/struct/CIF-dictionaries/cif_core.dic dictionary named
'cif_core.dic' version 2.4.1 from
2010-06-29.

'_exptl_absorpt_correction_type' value 'Multi-scan'
changed to 'multi-scan' according to
/home/saulius/struct/CIF-dictionaries/cif_core.dic dictionary named
'cif_core.dic' version 2.4.1 from 2010-06-29.

Automatic conversion script
Id: cif_fix_values 1715 2011-07-08 13:25:40Z adriana 
;
_cod_original_sg_symbol_H-M 'R 3 2'
_cod_database_code 2201996
_cod_database_fobs_code 2201996

loop_
_symmetry_equiv_pos_as_xyz
'x, y, z'
'-y, x-y, z'
'-x+y, -x, z'
'y, x, -z'
'x-y, -y, -z'
'-x, -x+y, -z'
'x+2/3, y+1/3, z+1/3'
'-y+2/3, x-y+1/3, z+1/3'
'-x+y+2/3, -x+1/3, z+1/3'
'y+2/3, x+1/3, -z+1/3'
'x-y+2/3, -y+1/3, -z+1/3'
'-x+2/3, -x+y+1/3, -z+1/3'
'x+1/3, y+2/3, z+2/3'
'-y+1/3, x-y+2/3, z+2/3'
'-x+y+1/3, -x+2/3, z+2/3'
'y+1/3, x+2/3, -z+2/3'
'x-y+1/3, -y+2/3, -z+2/3'
'-x+1/3, -x+y+2/3, -z+2/3'

loop_
_atom_site_label
_atom_site_fract_x
_atom_site_fract_y
_atom_site_fract_z
_atom_site_U_iso_or_equiv
_atom_site_adp_type
_atom_site_calc_flag
_atom_site_refinement_flags
_atom_site_occupancy
_atom_site_disorder_assembly
_atom_site_disorder_group
_atom_site_type_symbol
P1 0.90744(10) 0.3333 0.8333 0.0208(5) Uani d S 1 . . P
O1 0.9861(3) 0.3333 0.8333 0.0205(11) Uani d S 1 . . O
I1 0.6667 0.3333 0.8333 0.0380(3) Uani d S 1 . . I
I1' 0.49062(10) 0.3333 0.3333 0.0771(5) Uani d SP 0.67 . . I
N1 0.8791(3) 0.2988(3) 1.0111(4) 0.0225(10) Uani d D 1 . . N
H1 0.9201 0.3149 1.0620 0.027 Uiso d D 1 . . H
N2 0.9082(3) 0.4160(3) 0.8791(5) 0.0259(10) Uani d . 1 . . N
C2 0.8380(4) 0.3400(4) 1.0694(6) 0.0314(13) Uani d . 1 . . C
H2A 0.8412 0.3410 1.1667 0.038 Uiso calc R 1 . . H
H2B 0.7816 0.3130 1.0430 0.038 Uiso calc R 1 . . H
C3 0.8830(4) 0.4243(4) 1.0126(6) 0.0348(16) Uani d . 1 . . C
H3A 0.8481 0.4476 1.0082 0.042 Uiso calc R 1 . . H
H3B 0.9294 0.4587 1.0679 0.042 Uiso calc R 1 . . H
C4 0.9185(4) 0.4756(4) 0.7788(6) 0.0343(15) Uani d . 1 . . C
H4A 0.9555 0.5298 0.8106 0.041 Uiso calc R 1 . . H
H4B 0.8672 0.4718 0.7576 0.041 Uiso calc R 1 . . H
C1 0.8298(3) 0.2109(4) 1.0083(6) 0.0317(14) Uani d . 1 . . C
H1A 0.7978 0.1912 1.0897 0.038 Uiso calc R 1 . . H
H1B 0.8636 0.1866 1.0006 0.038 Uiso calc R 1 . . H

loop_
_atom_site_aniso_label
_atom_site_aniso_U_11
_atom_site_aniso_U_22
_atom_site_aniso_U_33
_atom_site_aniso_U_12
_atom_site_aniso_U_13
_atom_site_aniso_U_23
P1 0.0196(7) 0.0259(11) 0.0190(9) 0.0130(5) -0.0004(4) -0.0008(7)
O1 0.0173(19) 0.024(3) 0.023(3) 0.0118(13) -0.0009(10) -0.002(2)
I1 0.0285(3) 0.0285(3) 0.0570(7) 0.01423(17) 0.000 0.000
I1' 0.1195(11) 0.0398(6) 0.0453(7) 0.0199(3) 0.0013(2) 0.0026(5)
N1 0.018(2) 0.029(3) 0.020(2) 0.012(2) -0.0017(17) 0.0021(19)
N2 0.033(3) 0.028(3) 0.023(2) 0.020(2) 0.010(2) 0.004(2)
C2 0.034(3) 0.043(4) 0.024(3) 0.024(3) 0.009(3) 0.001(3)
C3 0.037(3) 0.045(4) 0.026(3) 0.023(3) 0.008(3) -0.002(3)
C4 0.043(4) 0.037(4) 0.034(3) 0.029(3) 0.008(3) 0.009(3)
C1 0.027(3) 0.036(4) 0.030(3) 0.013(3) 0.005(2) 0.010(2)

loop_
_atom_type_symbol
_atom_type_description
_atom_type_scat_dispersion_real
_atom_type_scat_dispersion_imag
_atom_type_scat_source
C C 0.0033 0.0016 'International Tables Vol C Tables 4.2.6.8 and 6.1.1.4'
H H 0.0000 0.0000 'International Tables Vol C Tables 4.2.6.8 and 6.1.1.4'
I I -0.4742 1.8119 'International Tables Vol C Tables 4.2.6.8 and 6.1.1.4'
N N 0.0061 0.0033 'International Tables Vol C Tables 4.2.6.8 and 6.1.1.4'
O O 0.0106 0.0060 'International Tables Vol C Tables 4.2.6.8 and 6.1.1.4'
P P 0.1023 0.0942 'International Tables Vol C Tables 4.2.6.8 and 6.1.1.4'

loop_
_geom_angle_atom_site_label_1
_geom_angle_atom_site_label_2
_geom_angle_atom_site_label_3
_geom_angle_site_symmetry_1
_geom_angle_site_symmetry_3
_geom_angle
O1 P1 N2 . 17_556 118.3(2)
O1 P1 N2 . . 118.3(2)
N2 P1 N2 17_556 . 123.4(4)
O1 P1 N1 . 17_556 96.47(14)
N2 P1 N1 17_556 17_556 86.5(2)
N2 P1 N1 . 17_556 87.3(2)
O1 P1 N1 . . 96.47(14)
N2 P1 N1 17_556 . 87.3(2)
N2 P1 N1 . . 86.5(2)
N1 P1 N1 17_556 . 167.1(3)
C1 N1 C2 . . 114.2(4)
C1 N1 P1 . . 107.2(3)
C2 N1 P1 . . 108.6(4)
C1 N1 H1 . . 112.2
C2 N1 H1 . . 102.3
P1 N1 H1 . . 112.5
C3 N2 C4 . . 117.7(5)
C3 N2 P1 . . 121.2(4)
C4 N2 P1 . . 120.0(4)
N1 C2 C3 . . 104.6(4)
N1 C2 H2A . . 110.8
C3 C2 H2A . . 110.8
N1 C2 H2B . . 110.8
C3 C2 H2B . . 110.8
H2A C2 H2B . . 108.9
N2 C3 C2 . . 105.6(5)
N2 C3 H3A . . 110.6
C2 C3 H3A . . 110.6
N2 C3 H3B . . 110.6
C2 C3 H3B . . 110.6
H3A C3 H3B . . 108.7
N2 C4 C1 . 17_556 104.9(5)
N2 C4 H4A . . 110.8
C1 C4 H4A 17_556 . 110.8
N2 C4 H4B . . 110.8
C1 C4 H4B 17_556 . 110.8
H4A C4 H4B . . 108.8
N1 C1 C4 . 17_556 105.9(5)
N1 C1 H1A . . 110.6
C4 C1 H1A 17_556 . 110.6
N1 C1 H1B . . 110.6
C4 C1 H1B 17_556 . 110.6
H1A C1 H1B . . 108.7

loop_
_geom_bond_atom_site_label_1
_geom_bond_atom_site_label_2
_geom_bond_site_symmetry_2
_geom_bond_distance
_geom_bond_publ_flag
P1 O1 . 1.520(5) ?
P1 N2 17_556 1.656(5) ?
P1 N2 . 1.656(5) ?
P1 N1 17_556 1.891(4) ?
P1 N1 . 1.891(4) ?
N1 C1 . 1.475(8) ?
N1 C2 . 1.498(7) ?
N1 H1 . 0.8595 ?
N2 C3 . 1.464(7) ?
N2 C4 . 1.468(7) ?
C2 C3 . 1.524(9) ?
C2 H2A . 0.9800 ?
C2 H2B . 0.9800 ?
C3 H3A . 0.9800 ?
C3 H3B . 0.9800 ?
C4 C1 17_556 1.513(8) ?
C4 H4A . 0.9800 ?
C4 H4B . 0.9800 ?
C1 C4 17_556 1.513(8) ?
C1 H1A . 0.9800 ?
C1 H1B . 0.9800 ?

loop_
_geom_hbond_atom_site_label_D
_geom_hbond_atom_site_label_H
_geom_hbond_atom_site_label_A
_geom_hbond_site_symmetry_A
_geom_hbond_distance_DH
_geom_hbond_distance_HA
_geom_hbond_distance_DA
_geom_hbond_angle_DHA
C2 H2B I1 . 0.98 3.23 4.023(6) 140
N1 H1 O1 9_665 0.86 1.91 2.769(5) 176
